data_4333989
loop_
_publ_author_name
'Fernando Hung-Low'
'Christopher A. Bradley'

_publ_section_title
;
 Synthesis of a Bis(indenyl) Co(I) Anion: A Reactive Source of a 14
 Electron Indenyl Co(I) Equivalent
;
_journal_name_full 'Inorganic Chemistry'
_journal_page_first 2446
_journal_page_last 2457
_journal_paper_doi 10.1021/ic302320w
_journal_volume 52
_journal_year 2013
_chemical_formula_sum 'C29 H41 N2 Na O Si2'
_chemical_formula_weight 512.81
_chemical_name_systematic
; 
 ? 
;
_space_group_IT_number 2
_symmetry_cell_setting triclinic
_symmetry_space_group_name_Hall '-P 1'
_symmetry_space_group_name_H-M 'P -1'
_atom_sites_solution_hydrogens geom
_atom_sites_solution_primary direct
_atom_sites_solution_secondary difmap
_audit_creation_method SHELXL-97
_cell_angle_alpha 97.466(4)
_cell_angle_beta 96.572(3)
_cell_angle_gamma 95.421(4)
_cell_formula_units_Z 4
_cell_length_a 10.059(3)
_cell_length_b 16.956(5)
_cell_length_c 18.599(5)
_cell_measurement_reflns_used 115
_cell_measurement_temperature 150(2)
_cell_measurement_theta_max 25.67
_cell_measurement_theta_min 2.31
_cell_volume 3105.4(15)
_computing_cell_refinement 'Bruker APEX 2'
_computing_data_collection 'Bruker APEX 2'
_computing_data_reduction 'Bruker SAINTPLUS'
_computing_molecular_graphics 'Bruker SHELXTL'
_computing_publication_material 'Bruker SHELXTL'
_computing_structure_refinement 'SHELXL-97 (Sheldrick, 1997)'
_computing_structure_solution 'SHELXS-97 (Sheldrick, 1990)'
_diffrn_ambient_temperature 150(2)
_diffrn_measured_fraction_theta_full 0.996
_diffrn_measured_fraction_theta_max 0.996
_diffrn_measurement_device_type 'CCD area detector'
_diffrn_measurement_method 'omega scans'
_diffrn_radiation_monochromator graphite
_diffrn_radiation_source 'fine-focus sealed tube'
_diffrn_radiation_type MoK\a
_diffrn_radiation_wavelength 0.71073
_diffrn_reflns_av_R_equivalents 0.0379
_diffrn_reflns_av_sigmaI/netI 0.0509
_diffrn_reflns_limit_h_max 12
_diffrn_reflns_limit_h_min -12
_diffrn_reflns_limit_k_max 20
_diffrn_reflns_limit_k_min -20
_diffrn_reflns_limit_l_max 22
_diffrn_reflns_limit_l_min -22
_diffrn_reflns_number 30925
_diffrn_reflns_theta_full 25.67
_diffrn_reflns_theta_max 25.67
_diffrn_reflns_theta_min 1.11
_exptl_absorpt_coefficient_mu 0.150
_exptl_absorpt_correction_T_max 0.9768
_exptl_absorpt_correction_T_min 0.9608
_exptl_absorpt_correction_type multi-scan
_exptl_absorpt_process_details SADABS
_exptl_crystal_colour Violet
_exptl_crystal_density_diffrn 1.097
_exptl_crystal_description Block
_exptl_crystal_F_000 1104
_exptl_crystal_size_max 0.27
_exptl_crystal_size_mid 0.22
_exptl_crystal_size_min 0.16
_refine_diff_density_max 0.504
_refine_diff_density_min -0.430
_refine_diff_density_rms 0.045
_refine_ls_extinction_method none
_refine_ls_goodness_of_fit_ref 1.025
_refine_ls_hydrogen_treatment constr
_refine_ls_matrix_type full
_refine_ls_number_parameters 641
_refine_ls_number_reflns 11741
_refine_ls_number_restraints 0
_refine_ls_restrained_S_all 1.025
_refine_ls_R_factor_all 0.0781
_refine_ls_R_factor_gt 0.0482
_refine_ls_shift/su_max 0.001
_refine_ls_shift/su_mean 0.000
_refine_ls_structure_factor_coef Fsqd
_refine_ls_weighting_details 'calc w=1/[\s^2^(Fo^2^)+(0.0516P)^2^+1.1831P] where P=(Fo^2^+2Fc^2^)/3'
_refine_ls_weighting_scheme calc
_refine_ls_wR_factor_gt 0.1123
_refine_ls_wR_factor_ref 0.1270
_reflns_number_gt 8121
_reflns_number_total 11741
_reflns_threshold_expression >2sigma(I)
_cod_data_source_file ic302320w_si_002_6.cif
_cod_data_source_block cb057
_cod_database_code 4333989

loop_
_symmetry_equiv_pos_as_xyz
'x, y, z'
'-x, -y, -z'

loop_
_atom_site_label
_atom_site_type_symbol
_atom_site_fract_x
_atom_site_fract_y
_atom_site_fract_z
_atom_site_U_iso_or_equiv
_atom_site_adp_type
_atom_site_occupancy
_atom_site_symmetry_multiplicity
_atom_site_calc_flag
_atom_site_refinement_flags
Na1 Na 0.16959(9) 0.29800(5) 0.81894(4) 0.0321(2) Uani 1 1 d .
Na2 Na 0.51319(9) 0.18972(6) 0.32670(5) 0.0385(2) Uani 1 1 d .
Si1 Si 0.07024(7) 0.40706(4) 0.63676(4) 0.03490(17) Uani 1 1 d .
Si2 Si 0.49970(7) 0.22532(4) 0.73672(4) 0.03709(17) Uani 1 1 d .
Si3 Si 0.67495(7) 0.13479(4) 0.13730(4) 0.03864(18) Uani 1 1 d .
Si4 Si 0.30272(7) 0.35392(4) 0.23928(4) 0.04154(19) Uani 1 1 d .
N1 N 0.1903(2) 0.20127(11) 0.90180(10) 0.0336(5) Uani 1 1 d .
N2 N 0.35606(19) 0.34093(11) 0.91421(10) 0.0326(4) Uani 1 1 d .
N3 N 0.5288(2) 0.29481(13) 0.42977(11) 0.0450(5) Uani 1 1 d .
N4 N 0.3505(2) 0.16117(12) 0.40992(10) 0.0355(5) Uani 1 1 d .
O1 O -0.00790(17) 0.34940(11) 0.87540(9) 0.0443(4) Uani 1 1 d .
O2 O 0.7040(2) 0.13506(16) 0.37606(12) 0.0744(7) Uani 1 1 d .
C1 C 0.1522(2) 0.32721(13) 0.67635(11) 0.0262(5) Uani 1 1 d .
C2 C 0.2917(2) 0.32852(13) 0.70033(11) 0.0266(5) Uani 1 1 d .
H2 H 0.3541 0.3752 0.7060 0.032 Uiso 1 1 calc R
C3 C 0.3279(2) 0.25301(13) 0.71493(11) 0.0280(5) Uani 1 1 d .
C4 C 0.2045(2) 0.20042(13) 0.69921(11) 0.0257(5) Uani 1 1 d .
C5 C 0.1753(2) 0.11833(13) 0.70446(12) 0.0322(5) Uani 1 1 d .
H5 H 0.2454 0.0881 0.7200 0.039 Uiso 1 1 calc R
C6 C 0.0456(2) 0.08251(14) 0.68703(12) 0.0352(6) Uani 1 1 d .
H6 H 0.0265 0.0273 0.6905 0.042 Uiso 1 1 calc R
C7 C -0.0595(2) 0.12608(14) 0.66416(13) 0.0357(6) Uani 1 1 d .
H7 H -0.1487 0.0999 0.6526 0.043 Uiso 1 1 calc R
C8 C -0.0355(2) 0.20612(13) 0.65827(12) 0.0306(5) Uani 1 1 d .
H8 H -0.1075 0.2348 0.6425 0.037 Uiso 1 1 calc R
C9 C 0.0969(2) 0.24548(12) 0.67576(11) 0.0249(5) Uani 1 1 d .
C10 C 0.0403(4) 0.3838(2) 0.53470(16) 0.0741(10) Uani 1 1 d .
H10A H 0.1269 0.3835 0.5154 0.111 Uiso 1 1 calc R
H10B H -0.0100 0.4246 0.5148 0.111 Uiso 1 1 calc R
H10C H -0.0118 0.3311 0.5205 0.111 Uiso 1 1 calc R
C11 C -0.0963(3) 0.42155(17) 0.66855(19) 0.0604(8) Uani 1 1 d .
H11A H -0.1605 0.3744 0.6492 0.091 Uiso 1 1 calc R
H11B H -0.1296 0.4690 0.6510 0.091 Uiso 1 1 calc R
H11C H -0.0862 0.4289 0.7221 0.091 Uiso 1 1 calc R
C12 C 0.1807(3) 0.50403(16) 0.66102(18) 0.0595(8) Uani 1 1 d .
H12A H 0.1939 0.5192 0.7142 0.089 Uiso 1 1 calc R
H12B H 0.1380 0.5457 0.6379 0.089 Uiso 1 1 calc R
H12C H 0.2681 0.4981 0.6436 0.089 Uiso 1 1 calc R
C13 C 0.5373(3) 0.1484(3) 0.6626(2) 0.0959(14) Uani 1 1 d .
H13A H 0.4728 0.1004 0.6585 0.144 Uiso 1 1 calc R
H13B H 0.6288 0.1344 0.6742 0.144 Uiso 1 1 calc R
H13C H 0.5299 0.1700 0.6160 0.144 Uiso 1 1 calc R
C14 C 0.6224(3) 0.31639(19) 0.74127(17) 0.0608(9) Uani 1 1 d .
H14A H 0.6068 0.3398 0.6960 0.091 Uiso 1 1 calc R
H14B H 0.7144 0.3015 0.7473 0.091 Uiso 1 1 calc R
H14C H 0.6103 0.3556 0.7829 0.091 Uiso 1 1 calc R
C15 C 0.5272(3) 0.18430(16) 0.82519(15) 0.0461(7) Uani 1 1 d .
H15A H 0.5326 0.2278 0.8660 0.069 Uiso 1 1 calc R
H15B H 0.6114 0.1595 0.8279 0.069 Uiso 1 1 calc R
H15C H 0.4520 0.1441 0.8280 0.069 Uiso 1 1 calc R
C16 C 0.1025(3) 0.13597(15) 0.89729(13) 0.0418(6) Uani 1 1 d .
H16 H 0.0470 0.1183 0.8521 0.050 Uiso 1 1 calc R
C17 C 0.0878(3) 0.09266(16) 0.95444(15) 0.0499(7) Uani 1 1 d .
H17 H 0.0244 0.0464 0.9487 0.060 Uiso 1 1 calc R
C18 C 0.1678(3) 0.11860(17) 1.01995(15) 0.0539(8) Uani 1 1 d .
H18 H 0.1591 0.0909 1.0607 0.065 Uiso 1 1 calc R
C19 C 0.2604(3) 0.18496(16) 1.02585(14) 0.0449(7) Uani 1 1 d .
H19 H 0.3168 0.2033 1.0706 0.054 Uiso 1 1 calc R
C20 C 0.2705(2) 0.22490(14) 0.96551(12) 0.0327(5) Uani 1 1 d .
C21 C 0.3724(2) 0.29528(14) 0.96785(12) 0.0312(5) Uani 1 1 d .
C22 C 0.4842(3) 0.31115(16) 1.02137(14) 0.0426(6) Uani 1 1 d .
H22 H 0.4933 0.2792 1.0596 0.051 Uiso 1 1 calc R
C23 C 0.5812(3) 0.37317(16) 1.01859(15) 0.0484(7) Uani 1 1 d .
H23 H 0.6577 0.3845 1.0548 0.058 Uiso 1 1 calc R
C24 C 0.5660(3) 0.41871(16) 0.96256(15) 0.0451(7) Uani 1 1 d .
H24 H 0.6321 0.4613 0.9588 0.054 Uiso 1 1 calc R
C25 C 0.4520(3) 0.40054(15) 0.91226(14) 0.0402(6) Uani 1 1 d .
H25 H 0.4408 0.4322 0.8739 0.048 Uiso 1 1 calc R
C26 C -0.1151(3) 0.29578(19) 0.89278(16) 0.0555(8) Uani 1 1 d .
H26A H -0.1182 0.2434 0.8618 0.067 Uiso 1 1 calc R
H26B H -0.2018 0.3173 0.8809 0.067 Uiso 1 1 calc R
C27 C -0.0997(3) 0.2835(2) 0.97180(17) 0.0733(10) Uani 1 1 d .
H27A H -0.0130 0.2634 0.9843 0.110 Uiso 1 1 calc R
H27B H -0.1729 0.2445 0.9799 0.110 Uiso 1 1 calc R
H27C H -0.1031 0.3345 1.0027 0.110 Uiso 1 1 calc R
C28 C -0.0244(3) 0.43076(18) 0.89513(19) 0.0659(9) Uani 1 1 d .
H28A H -0.0361 0.4410 0.9475 0.079 Uiso 1 1 calc R
H28B H -0.1057 0.4443 0.8661 0.079 Uiso 1 1 calc R
C29 C 0.0972(3) 0.48131(18) 0.88107(19) 0.0667(9) Uani 1 1 d .
H29A H 0.1771 0.4682 0.9106 0.100 Uiso 1 1 calc R
H29B H 0.0861 0.5380 0.8943 0.100 Uiso 1 1 calc R
H29C H 0.1082 0.4709 0.8291 0.100 Uiso 1 1 calc R
C30 C 0.5297(2) 0.17061(13) 0.17838(12) 0.0280(5) Uani 1 1 d .
C31 C 0.5073(2) 0.25144(13) 0.19830(11) 0.0286(5) Uani 1 1 d .
H31 H 0.5731 0.2955 0.1984 0.034 Uiso 1 1 calc R
C32 C 0.3771(2) 0.25994(13) 0.21798(12) 0.0303(5) Uani 1 1 d .
C33 C 0.3114(2) 0.17945(13) 0.20957(11) 0.0275(5) Uani 1 1 d .
C34 C 0.1807(2) 0.14792(15) 0.21938(13) 0.0356(6) Uani 1 1 d .
H34 H 0.1178 0.1829 0.2348 0.043 Uiso 1 1 calc R
C35 C 0.1445(2) 0.06675(16) 0.20674(13) 0.0402(6) Uani 1 1 d .
H35 H 0.0560 0.0462 0.2129 0.048 Uiso 1 1 calc R
C36 C 0.2359(3) 0.01352(15) 0.18491(14) 0.0409(6) Uani 1 1 d .
H36 H 0.2092 -0.0425 0.1776 0.049 Uiso 1 1 calc R
C37 C 0.3636(2) 0.04171(14) 0.17406(13) 0.0353(6) Uani 1 1 d .
H37 H 0.4242 0.0052 0.1587 0.042 Uiso 1 1 calc R
C38 C 0.4052(2) 0.12491(13) 0.18574(11) 0.0276(5) Uani 1 1 d .
C39 C 0.1637(3) 0.36391(18) 0.1667(2) 0.0779(11) Uani 1 1 d .
H39A H 0.2001 0.3673 0.1204 0.117 Uiso 1 1 calc R
H39B H 0.1217 0.4125 0.1807 0.117 Uiso 1 1 calc R
H39C H 0.0961 0.3172 0.1609 0.117 Uiso 1 1 calc R
C40 C 0.2343(4) 0.3606(2) 0.3291(2) 0.0886(13) Uani 1 1 d .
H40A H 0.1929 0.3077 0.3355 0.133 Uiso 1 1 calc R
H40B H 0.1664 0.3985 0.3300 0.133 Uiso 1 1 calc R
H40C H 0.3077 0.3792 0.3688 0.133 Uiso 1 1 calc R
C41 C 0.4326(3) 0.44035(16) 0.2422(2) 0.0688(9) Uani 1 1 d .
H41A H 0.5070 0.4378 0.2805 0.103 Uiso 1 1 calc R
H41B H 0.3926 0.4904 0.2529 0.103 Uiso 1 1 calc R
H41C H 0.4668 0.4384 0.1948 0.103 Uiso 1 1 calc R
C42 C 0.6301(3) 0.1002(2) 0.03710(17) 0.0689(9) Uani 1 1 d .
H42A H 0.5518 0.0596 0.0291 0.103 Uiso 1 1 calc R
H42B H 0.7064 0.0771 0.0175 0.103 Uiso 1 1 calc R
H42C H 0.6085 0.1458 0.0122 0.103 Uiso 1 1 calc R
C43 C 0.7379(3) 0.04981(19) 0.1811(2) 0.0727(10) Uani 1 1 d .
H43A H 0.7533 0.0650 0.2343 0.109 Uiso 1 1 calc R
H43B H 0.8225 0.0372 0.1633 0.109 Uiso 1 1 calc R
H43C H 0.6708 0.0027 0.1687 0.109 Uiso 1 1 calc R
C44 C 0.8139(3) 0.21844(18) 0.14834(16) 0.0556(8) Uani 1 1 d .
H44A H 0.7833 0.2618 0.1228 0.083 Uiso 1 1 calc R
H44B H 0.8919 0.1989 0.1276 0.083 Uiso 1 1 calc R
H44C H 0.8393 0.2385 0.2004 0.083 Uiso 1 1 calc R
C45 C 0.6168(3) 0.36071(17) 0.43896(16) 0.0575(8) Uani 1 1 d .
H45 H 0.6743 0.3665 0.4024 0.069 Uiso 1 1 calc R
C46 C 0.6300(3) 0.42053(16) 0.49732(15) 0.0507(7) Uani 1 1 d .
H46 H 0.6944 0.4661 0.5010 0.061 Uiso 1 1 calc R
C47 C 0.5474(3) 0.41230(16) 0.55009(15) 0.0505(7) Uani 1 1 d .
H47 H 0.5537 0.4522 0.5916 0.061 Uiso 1 1 calc R
C48 C 0.4548(3) 0.34535(15) 0.54215(13) 0.0430(6) Uani 1 1 d .
H48 H 0.3963 0.3392 0.5781 0.052 Uiso 1 1 calc R
C49 C 0.4471(2) 0.28695(14) 0.48161(12) 0.0311(5) Uani 1 1 d .
C50 C 0.3481(2) 0.21391(13) 0.47033(11) 0.0295(5) Uani 1 1 d .
C51 C 0.2588(2) 0.20089(14) 0.52046(12) 0.0350(5) Uani 1 1 d .
H51 H 0.2590 0.2390 0.5627 0.042 Uiso 1 1 calc R
C52 C 0.1699(2) 0.13192(15) 0.50820(13) 0.0383(6) Uani 1 1 d .
H52 H 0.1088 0.1219 0.5422 0.046 Uiso 1 1 calc R
C53 C 0.1706(2) 0.07794(15) 0.44635(13) 0.0380(6) Uani 1 1 d .
H53 H 0.1101 0.0302 0.4365 0.046 Uiso 1 1 calc R
C54 C 0.2621(3) 0.09534(15) 0.39902(13) 0.0404(6) Uani 1 1 d .
H54 H 0.2622 0.0583 0.3561 0.048 Uiso 1 1 calc R
C55 C 0.6614(5) 0.0606(3) 0.4079(3) 0.1151(17) Uani 1 1 d .
H55A H 0.5747 0.0346 0.3806 0.138 Uiso 1 1 calc R
H55B H 0.7295 0.0226 0.4021 0.138 Uiso 1 1 calc R
C56 C 0.6469(6) 0.0779(4) 0.4817(3) 0.1549(16) Uani 1 1 d .
H56A H 0.7326 0.1034 0.5090 0.232 Uiso 1 1 calc R
H56B H 0.6203 0.0282 0.5006 0.232 Uiso 1 1 calc R
H56C H 0.5775 0.1142 0.4875 0.232 Uiso 1 1 calc R
C57 C 0.8314(6) 0.1622(4) 0.4026(3) 0.1549(16) Uani 1 1 d .
H57A H 0.8871 0.1170 0.3997 0.186 Uiso 1 1 calc R
H57B H 0.8359 0.1849 0.4547 0.186 Uiso 1 1 calc R
C58 C 0.8858(5) 0.2236(4) 0.3619(2) 0.143(2) Uani 1 1 d .
H58A H 0.8905 0.1997 0.3115 0.215 Uiso 1 1 calc R
H58B H 0.9762 0.2457 0.3853 0.215 Uiso 1 1 calc R
H58C H 0.8270 0.2665 0.3617 0.215 Uiso 1 1 calc R

loop_
_atom_site_aniso_label
_atom_site_aniso_U_11
_atom_site_aniso_U_22
_atom_site_aniso_U_33
_atom_site_aniso_U_23
_atom_site_aniso_U_13
_atom_site_aniso_U_12
Na1 0.0367(5) 0.0364(5) 0.0242(5) 0.0061(4) 0.0057(4) 0.0046(4)
Na2 0.0422(6) 0.0495(6) 0.0256(5) 0.0078(4) 0.0077(4) 0.0070(5)
Si1 0.0334(4) 0.0328(4) 0.0401(4) 0.0141(3) 0.0030(3) 0.0015(3)
Si2 0.0252(3) 0.0505(4) 0.0357(4) 0.0034(3) 0.0044(3) 0.0083(3)
Si3 0.0327(4) 0.0420(4) 0.0443(4) 0.0096(3) 0.0119(3) 0.0068(3)
Si4 0.0426(4) 0.0304(4) 0.0526(5) 0.0081(3) 0.0027(3) 0.0100(3)
N1 0.0391(12) 0.0328(11) 0.0278(10) 0.0034(8) 0.0034(9) 0.0000(9)
N2 0.0348(11) 0.0328(11) 0.0313(11) 0.0069(8) 0.0062(9) 0.0042(9)
N3 0.0559(14) 0.0424(13) 0.0379(12) 0.0076(10) 0.0197(10) -0.0070(11)
N4 0.0422(12) 0.0375(12) 0.0260(10) 0.0026(9) 0.0049(9) 0.0024(9)
O1 0.0413(10) 0.0506(11) 0.0416(10) 0.0024(8) 0.0098(8) 0.0087(9)
O2 0.0547(14) 0.113(2) 0.0573(14) 0.0125(13) -0.0036(11) 0.0290(13)
C1 0.0270(12) 0.0267(12) 0.0251(11) 0.0047(9) 0.0047(9) 0.0003(9)
C2 0.0265(12) 0.0300(12) 0.0223(11) 0.0025(9) 0.0057(9) -0.0038(9)
C3 0.0250(12) 0.0368(13) 0.0218(11) 0.0027(9) 0.0029(9) 0.0034(10)
C4 0.0282(12) 0.0288(12) 0.0203(11) 0.0026(9) 0.0054(9) 0.0024(9)
C5 0.0383(14) 0.0321(13) 0.0272(12) 0.0042(10) 0.0052(10) 0.0068(11)
C6 0.0444(15) 0.0275(12) 0.0336(13) 0.0050(10) 0.0104(11) -0.0037(11)
C7 0.0311(13) 0.0356(14) 0.0372(14) 0.0000(11) 0.0064(10) -0.0083(11)
C8 0.0253(12) 0.0345(13) 0.0307(12) 0.0019(10) 0.0028(10) 0.0011(10)
C9 0.0248(11) 0.0286(12) 0.0215(11) 0.0029(9) 0.0054(9) 0.0021(9)
C10 0.099(3) 0.083(2) 0.0432(18) 0.0246(17) -0.0081(17) 0.022(2)
C11 0.0407(16) 0.0469(17) 0.100(3) 0.0249(17) 0.0141(16) 0.0140(13)
C12 0.0556(19) 0.0412(16) 0.084(2) 0.0267(16) 0.0078(16) -0.0044(14)
C13 0.058(2) 0.139(4) 0.080(3) -0.043(2) -0.0010(18) 0.051(2)
C14 0.0268(14) 0.094(2) 0.068(2) 0.0462(18) 0.0004(13) -0.0013(15)
C15 0.0330(14) 0.0464(16) 0.0629(18) 0.0200(13) 0.0055(13) 0.0092(12)
C16 0.0493(16) 0.0408(15) 0.0320(13) 0.0030(11) 0.0017(11) -0.0047(12)
C17 0.0620(19) 0.0419(16) 0.0436(16) 0.0122(13) 0.0050(14) -0.0116(13)
C18 0.072(2) 0.0538(18) 0.0361(15) 0.0223(13) 0.0018(14) -0.0095(15)
C19 0.0535(17) 0.0479(16) 0.0318(14) 0.0139(12) -0.0032(12) -0.0037(13)
C20 0.0374(14) 0.0337(13) 0.0272(12) 0.0051(10) 0.0034(10) 0.0041(11)
C21 0.0339(13) 0.0345(13) 0.0255(12) 0.0027(10) 0.0046(10) 0.0059(10)
C22 0.0431(15) 0.0492(16) 0.0342(14) 0.0094(12) -0.0030(12) 0.0042(13)
C23 0.0383(15) 0.0520(17) 0.0497(17) -0.0004(14) -0.0027(12) -0.0018(13)
C24 0.0371(15) 0.0403(15) 0.0560(17) 0.0010(13) 0.0094(13) -0.0018(12)
C25 0.0426(15) 0.0348(14) 0.0448(15) 0.0080(11) 0.0105(12) 0.0045(12)
C26 0.0364(16) 0.074(2) 0.0572(19) 0.0141(16) 0.0060(13) 0.0040(14)
C27 0.067(2) 0.102(3) 0.063(2) 0.032(2) 0.0262(17) 0.021(2)
C28 0.067(2) 0.060(2) 0.072(2) -0.0020(17) 0.0199(17) 0.0191(17)
C29 0.055(2) 0.0470(18) 0.093(3) -0.0007(17) -0.0045(17) 0.0100(15)
C30 0.0259(12) 0.0316(12) 0.0264(12) 0.0077(9) 0.0007(9) 0.0013(9)
C31 0.0301(12) 0.0293(12) 0.0255(12) 0.0086(9) -0.0004(9) -0.0027(10)
C32 0.0328(13) 0.0299(12) 0.0282(12) 0.0080(10) -0.0005(10) 0.0033(10)
C33 0.0266(12) 0.0316(12) 0.0259(12) 0.0108(9) 0.0017(9) 0.0032(9)
C34 0.0272(13) 0.0449(15) 0.0367(13) 0.0137(11) 0.0037(10) 0.0041(11)
C35 0.0294(13) 0.0508(16) 0.0407(14) 0.0198(12) 0.0006(11) -0.0071(12)
C36 0.0416(15) 0.0328(14) 0.0459(15) 0.0134(11) -0.0046(12) -0.0070(11)
C37 0.0364(14) 0.0302(13) 0.0390(14) 0.0083(10) 0.0010(11) 0.0020(11)
C38 0.0291(12) 0.0294(12) 0.0243(11) 0.0083(9) 0.0002(9) 0.0021(10)
C39 0.066(2) 0.0461(18) 0.112(3) 0.0060(18) -0.030(2) 0.0161(16)
C40 0.124(3) 0.069(2) 0.096(3) 0.024(2) 0.056(2) 0.058(2)
C41 0.071(2) 0.0337(16) 0.096(3) 0.0016(16) -0.0013(19) -0.0003(15)
C42 0.071(2) 0.072(2) 0.058(2) -0.0152(17) 0.0230(17) -0.0014(18)
C43 0.054(2) 0.068(2) 0.111(3) 0.035(2) 0.0268(19) 0.0312(17)
C44 0.0353(15) 0.076(2) 0.0577(18) 0.0169(16) 0.0124(13) -0.0021(14)
C45 0.066(2) 0.0537(18) 0.0542(18) 0.0084(15) 0.0263(15) -0.0123(15)
C46 0.0527(17) 0.0423(16) 0.0545(18) 0.0096(14) 0.0078(14) -0.0125(13)
C47 0.0628(19) 0.0437(16) 0.0395(15) 0.0001(12) 0.0032(14) -0.0103(14)
C48 0.0516(16) 0.0447(15) 0.0307(13) 0.0003(12) 0.0115(12) -0.0059(13)
C49 0.0341(13) 0.0354(13) 0.0254(12) 0.0109(10) 0.0035(10) 0.0039(10)
C50 0.0324(13) 0.0343(13) 0.0218(11) 0.0065(10) 0.0009(9) 0.0038(10)
C51 0.0388(14) 0.0378(14) 0.0266(12) 0.0006(10) 0.0057(10) -0.0014(11)
C52 0.0370(14) 0.0435(15) 0.0337(13) 0.0062(11) 0.0064(11) -0.0033(11)
C53 0.0416(15) 0.0362(14) 0.0335(14) 0.0051(11) -0.0005(11) -0.0037(11)
C54 0.0487(16) 0.0375(14) 0.0313(13) -0.0022(11) 0.0013(11) 0.0010(12)
C55 0.159(5) 0.094(3) 0.112(4) 0.033(3) 0.034(3) 0.067(3)
C56 0.146(4) 0.190(5) 0.138(4) 0.034(3) 0.004(3) 0.069(3)
C57 0.146(4) 0.190(5) 0.138(4) 0.034(3) 0.004(3) 0.069(3)
C58 0.126(4) 0.213(6) 0.071(3) -0.003(3) 0.014(3) -0.052(4)

loop_
_atom_type_symbol
_atom_type_description
_atom_type_scat_dispersion_real
_atom_type_scat_dispersion_imag
_atom_type_scat_source
C C 0.0033 0.0016 'International Tables Vol C Tables 4.2.6.8 and 6.1.1.4'
H H 0.0000 0.0000 'International Tables Vol C Tables 4.2.6.8 and 6.1.1.4'
N N 0.0061 0.0033 'International Tables Vol C Tables 4.2.6.8 and 6.1.1.4'
Si Si 0.0817 0.0704 'International Tables Vol C Tables 4.2.6.8 and 6.1.1.4'
Na Na 0.0362 0.0249 'International Tables Vol C Tables 4.2.6.8 and 6.1.1.4'
O O 0.0106 0.0060 'International Tables Vol C Tables 4.2.6.8 and 6.1.1.4'

loop_
_geom_angle_atom_site_label_1
_geom_angle_atom_site_label_2
_geom_angle_atom_site_label_3
_geom_angle
O1 Na1 N1 91.39(7)
O1 Na1 N2 100.63(7)
N1 Na1 N2 69.15(7)
O1 Na1 C4 138.81(7)
N1 Na1 C4 96.36(7)
N2 Na1 C4 119.95(7)
O1 Na1 C9 112.20(7)
N1 Na1 C9 118.59(7)
N2 Na1 C9 145.49(7)
C4 Na1 C9 31.19(6)
O1 Na1 C3 161.19(7)
N1 Na1 C3 104.46(7)
N2 Na1 C3 94.53(7)
C4 Na1 C3 30.85(6)
C9 Na1 C3 51.25(7)
O1 Na1 C2 134.41(7)
N1 Na1 C2 134.06(7)
N2 Na1 C2 99.53(7)
C4 Na1 C2 49.48(7)
C9 Na1 C2 49.45(7)
C3 Na1 C2 30.10(6)
O1 Na1 C1 110.17(7)
N1 Na1 C1 147.17(7)
N2 Na1 C1 127.05(7)
C4 Na1 C1 51.11(7)
C9 Na1 C1 30.72(6)
C3 Na1 C1 51.18(7)
C2 Na1 C1 30.05(6)
O2 Na2 N3 93.21(9)
O2 Na2 N4 102.59(8)
N3 Na2 N4 67.85(7)
O2 Na2 C31 121.52(8)
N3 Na2 C31 111.13(8)
N4 Na2 C31 135.60(8)
O2 Na2 C30 103.76(8)
N3 Na2 C30 140.09(8)
N4 Na2 C30 139.07(8)
C31 Na2 C30 29.95(6)
O2 Na2 C38 116.13(8)
N3 Na2 C38 149.90(8)
N4 Na2 C38 109.17(7)
C31 Na2 C38 48.64(7)
C30 Na2 C38 30.20(6)
O2 Na2 C32 151.30(8)
N3 Na2 C32 100.72(8)
N4 Na2 C32 105.87(8)
C31 Na2 C32 29.82(7)
C30 Na2 C32 50.66(7)
C38 Na2 C32 50.08(7)
O2 Na2 C33 146.15(8)
N3 Na2 C33 120.64(8)
N4 Na2 C33 92.00(7)
C31 Na2 C33 48.55(7)
C30 Na2 C33 50.15(7)
C38 Na2 C33 30.29(6)
C32 Na2 C33 30.08(6)
C1 Si1 C11 113.07(12)
C1 Si1 C12 110.05(12)
C11 Si1 C12 108.13(14)
C1 Si1 C10 110.60(13)
C11 Si1 C10 107.02(16)
C12 Si1 C10 107.78(15)
C3 Si2 C13 109.92(13)
C3 Si2 C14 108.47(12)
C13 Si2 C14 108.10(18)
C3 Si2 C15 113.83(11)
C13 Si2 C15 107.87(17)
C14 Si2 C15 108.51(13)
C30 Si3 C44 109.57(12)
C30 Si3 C42 111.16(13)
C44 Si3 C42 107.32(14)
C30 Si3 C43 111.33(12)
C44 Si3 C43 109.10(15)
C42 Si3 C43 108.24(17)
C32 Si4 C41 109.56(13)
C32 Si4 C39 110.87(13)
C41 Si4 C39 106.99(16)
C32 Si4 C40 112.02(12)
C41 Si4 C40 108.85(18)
C39 Si4 C40 108.40(19)
C16 N1 C20 117.7(2)
C16 N1 Na1 123.07(16)
C20 N1 Na1 116.79(15)
C25 N2 C21 118.2(2)
C25 N2 Na1 124.27(16)
C21 N2 Na1 116.99(15)
C45 N3 C49 117.5(2)
C45 N3 Na2 123.26(17)
C49 N3 Na2 119.26(16)
C54 N4 C50 117.5(2)
C54 N4 Na2 123.52(16)
C50 N4 Na2 118.97(15)
C28 O1 C26 113.0(2)
C28 O1 Na1 126.95(17)
C26 O1 Na1 120.01(16)
C57 O2 C55 109.8(4)
C57 O2 Na2 136.5(3)
C55 O2 Na2 110.1(2)
C2 C1 C9 104.73(18)
C2 C1 Si1 126.35(16)
C9 C1 Si1 127.78(16)
C2 C1 Na1 74.11(12)
C9 C1 Na1 72.34(11)
Si1 C1 Na1 127.47(10)
C3 C2 C1 112.98(19)
C3 C2 Na1 74.76(12)
C1 C2 Na1 75.84(12)
C3 C2 H2 123.5
C1 C2 H2 123.5
Na1 C2 H2 117.4
C2 C3 C4 104.93(18)
C2 C3 Si2 127.19(16)
C4 C3 Si2 127.37(17)
C2 C3 Na1 75.14(12)
C4 C3 Na1 72.71(12)
Si2 C3 Na1 123.18(10)
C5 C4 C3 131.7(2)
C5 C4 C9 119.4(2)
C3 C4 C9 108.83(18)
C5 C4 Na1 113.75(14)
C3 C4 Na1 76.44(12)
C9 C4 Na1 75.00(12)
C6 C5 C4 119.7(2)
C6 C5 H5 120.1
C4 C5 H5 120.1
C5 C6 C7 121.1(2)
C5 C6 H6 119.4
C7 C6 H6 119.4
C8 C7 C6 121.0(2)
C8 C7 H7 119.5
C6 C7 H7 119.5
C7 C8 C9 119.8(2)
C7 C8 H8 120.1
C9 C8 H8 120.1
C8 C9 C1 132.5(2)
C8 C9 C4 118.98(19)
C1 C9 C4 108.53(18)
C8 C9 Na1 114.44(14)
C1 C9 Na1 76.94(12)
C4 C9 Na1 73.81(11)
Si1 C10 H10A 109.5
Si1 C10 H10B 109.5
H10A C10 H10B 109.5
Si1 C10 H10C 109.5
H10A C10 H10C 109.5
H10B C10 H10C 109.5
Si1 C11 H11A 109.5
Si1 C11 H11B 109.5
H11A C11 H11B 109.5
Si1 C11 H11C 109.5
H11A C11 H11C 109.5
H11B C11 H11C 109.5
Si1 C12 H12A 109.5
Si1 C12 H12B 109.5
H12A C12 H12B 109.5
Si1 C12 H12C 109.5
H12A C12 H12C 109.5
H12B C12 H12C 109.5
Si2 C13 H13A 109.5
Si2 C13 H13B 109.5
H13A C13 H13B 109.5
Si2 C13 H13C 109.5
H13A C13 H13C 109.5
H13B C13 H13C 109.5
Si2 C14 H14A 109.5
Si2 C14 H14B 109.5
H14A C14 H14B 109.5
Si2 C14 H14C 109.5
H14A C14 H14C 109.5
H14B C14 H14C 109.5
Si2 C15 H15A 109.5
Si2 C15 H15B 109.5
H15A C15 H15B 109.5
Si2 C15 H15C 109.5
H15A C15 H15C 109.5
H15B C15 H15C 109.5
N1 C16 C17 123.9(2)
N1 C16 H16 118.1
C17 C16 H16 118.1
C18 C17 C16 118.0(2)
C18 C17 H17 121.0
C16 C17 H17 121.0
C19 C18 C17 119.4(2)
C19 C18 H18 120.3
C17 C18 H18 120.3
C18 C19 C20 119.3(2)
C18 C19 H19 120.4
C20 C19 H19 120.4
N1 C20 C19 121.8(2)
N1 C20 C21 116.58(19)
C19 C20 C21 121.6(2)
N2 C21 C22 121.0(2)
N2 C21 C20 117.5(2)
C22 C21 C20 121.5(2)
C23 C22 C21 119.8(2)
C23 C22 H22 120.1
C21 C22 H22 120.1
C22 C23 C24 119.1(2)
C22 C23 H23 120.4
C24 C23 H23 120.4
C25 C24 C23 118.0(2)
C25 C24 H24 121.0
C23 C24 H24 121.0
N2 C25 C24 123.9(2)
N2 C25 H25 118.1
C24 C25 H25 118.1
O1 C26 C27 113.1(2)
O1 C26 H26A 109.0
C27 C26 H26A 109.0
O1 C26 H26B 109.0
C27 C26 H26B 109.0
H26A C26 H26B 107.8
C26 C27 H27A 109.5
C26 C27 H27B 109.5
H27A C27 H27B 109.5
C26 C27 H27C 109.5
H27A C27 H27C 109.5
H27B C27 H27C 109.5
O1 C28 C29 109.0(2)
O1 C28 H28A 109.9
C29 C28 H28A 109.9
O1 C28 H28B 109.9
C29 C28 H28B 109.9
H28A C28 H28B 108.3
C28 C29 H29A 109.5
C28 C29 H29B 109.5
H29A C29 H29B 109.5
C28 C29 H29C 109.5
H29A C29 H29C 109.5
H29B C29 H29C 109.5
C31 C30 C38 104.57(19)
C31 C30 Si3 126.79(17)
C38 C30 Si3 127.88(17)
C31 C30 Na2 73.64(12)
C38 C30 Na2 74.97(12)
Si3 C30 Na2 123.79(10)
C32 C31 C30 113.32(19)
C32 C31 Na2 76.88(12)
C30 C31 Na2 76.41(12)
C32 C31 H31 123.3
C30 C31 H31 123.3
Na2 C31 H31 114.9
C31 C32 C33 104.88(19)
C31 C32 Si4 127.07(17)
C33 C32 Si4 127.72(17)
C31 C32 Na2 73.31(12)
C33 C32 Na2 75.22(12)
Si4 C32 Na2 121.41(10)
C34 C33 C32 132.7(2)
C34 C33 C38 118.9(2)
C32 C33 C38 108.40(19)
C34 C33 Na2 117.42(14)
C32 C33 Na2 74.70(12)
C38 C33 Na2 74.27(12)
C35 C34 C33 120.0(2)
C35 C34 H34 120.0
C33 C34 H34 120.0
C34 C35 C36 121.2(2)
C34 C35 H35 119.4
C36 C35 H35 119.4
C37 C36 C35 120.6(2)
C37 C36 H36 119.7
C35 C36 H36 119.7
C36 C37 C38 120.2(2)
C36 C37 H37 119.9
C38 C37 H37 119.9
C37 C38 C30 132.2(2)
C37 C38 C33 118.9(2)
C30 C38 C33 108.83(19)
C37 C38 Na2 116.14(14)
C30 C38 Na2 74.83(12)
C33 C38 Na2 75.44(12)
Si4 C39 H39A 109.5
Si4 C39 H39B 109.5
H39A C39 H39B 109.5
Si4 C39 H39C 109.5
H39A C39 H39C 109.5
H39B C39 H39C 109.5
Si4 C40 H40A 109.5
Si4 C40 H40B 109.5
H40A C40 H40B 109.5
Si4 C40 H40C 109.5
H40A C40 H40C 109.5
H40B C40 H40C 109.5
Si4 C41 H41A 109.5
Si4 C41 H41B 109.5
H41A C41 H41B 109.5
Si4 C41 H41C 109.5
H41A C41 H41C 109.5
H41B C41 H41C 109.5
Si3 C42 H42A 109.5
Si3 C42 H42B 109.5
H42A C42 H42B 109.5
Si3 C42 H42C 109.5
H42A C42 H42C 109.5
H42B C42 H42C 109.5
Si3 C43 H43A 109.5
Si3 C43 H43B 109.5
H43A C43 H43B 109.5
Si3 C43 H43C 109.5
H43A C43 H43C 109.5
H43B C43 H43C 109.5
Si3 C44 H44A 109.5
Si3 C44 H44B 109.5
H44A C44 H44B 109.5
Si3 C44 H44C 109.5
H44A C44 H44C 109.5
H44B C44 H44C 109.5
N3 C45 C46 124.7(3)
N3 C45 H45 117.6
C46 C45 H45 117.6
C47 C46 C45 117.7(3)
C47 C46 H46 121.1
C45 C46 H46 121.1
C46 C47 C48 119.1(3)
C46 C47 H47 120.4
C48 C47 H47 120.4
C47 C48 C49 120.1(2)
C47 C48 H48 120.0
C49 C48 H48 120.0
N3 C49 C48 120.9(2)
N3 C49 C50 117.1(2)
C48 C49 C50 122.1(2)
N4 C50 C51 121.9(2)
N4 C50 C49 116.83(19)
C51 C50 C49 121.3(2)
C52 C51 C50 119.3(2)
C52 C51 H51 120.4
C50 C51 H51 120.4
C53 C52 C51 119.3(2)
C53 C52 H52 120.3
C51 C52 H52 120.3
C52 C53 C54 117.9(2)
C52 C53 H53 121.0
C54 C53 H53 121.0
N4 C54 C53 124.0(2)
N4 C54 H54 118.0
C53 C54 H54 118.0
C56 C55 O2 111.8(4)
C56 C55 H55A 109.3
O2 C55 H55A 109.3
C56 C55 H55B 109.3
O2 C55 H55B 109.3
H55A C55 H55B 107.9
C55 C56 H56A 109.5
C55 C56 H56B 109.5
H56A C56 H56B 109.5
C55 C56 H56C 109.5
H56A C56 H56C 109.5
H56B C56 H56C 109.5
O2 C57 C58 111.4(5)
O2 C57 H57A 109.3
C58 C57 H57A 109.3
O2 C57 H57B 109.3
C58 C57 H57B 109.3
H57A C57 H57B 108.0
C57 C58 H58A 109.5
C57 C58 H58B 109.5
H58A C58 H58B 109.5
C57 C58 H58C 109.5
H58A C58 H58C 109.5
H58B C58 H58C 109.5

loop_
_geom_bond_atom_site_label_1
_geom_bond_atom_site_label_2
_geom_bond_distance
Na1 O1 2.3527(19)
Na1 N1 2.399(2)
Na1 N2 2.415(2)
Na1 C4 2.674(2)
Na1 C9 2.690(2)
Na1 C3 2.723(2)
Na1 C2 2.727(2)
Na1 C1 2.750(2)
Na2 O2 2.353(2)
Na2 N3 2.422(2)
Na2 N4 2.436(2)
Na2 C31 2.726(2)
Na2 C30 2.761(2)
Na2 C38 2.763(2)
Na2 C32 2.771(2)
Na2 C33 2.778(2)
Si1 C1 1.840(2)
Si1 C11 1.866(3)
Si1 C12 1.868(3)
Si1 C10 1.871(3)
Si2 C3 1.847(2)
Si2 C13 1.869(3)
Si2 C14 1.870(3)
Si2 C15 1.870(3)
Si3 C30 1.841(2)
Si3 C44 1.868(3)
Si3 C42 1.869(3)
Si3 C43 1.871(3)
Si4 C32 1.840(2)
Si4 C41 1.860(3)
Si4 C39 1.865(3)
Si4 C40 1.873(3)
N1 C16 1.337(3)
N1 C20 1.346(3)
N2 C25 1.337(3)
N2 C21 1.345(3)
N3 C45 1.338(3)
N3 C49 1.348(3)
N4 C54 1.338(3)
N4 C50 1.346(3)
O1 C28 1.411(3)
O1 C26 1.437(3)
O2 C57 1.335(6)
O2 C55 1.509(5)
C1 C2 1.420(3)
C1 C9 1.442(3)
C2 C3 1.415(3)
C2 H2 0.9500
C3 C4 1.436(3)
C4 C5 1.413(3)
C4 C9 1.442(3)
C5 C6 1.371(3)
C5 H5 0.9500
C6 C7 1.404(3)
C6 H6 0.9500
C7 C8 1.377(3)
C7 H7 0.9500
C8 C9 1.415(3)
C8 H8 0.9500
C10 H10A 0.9800
C10 H10B 0.9800
C10 H10C 0.9800
C11 H11A 0.9800
C11 H11B 0.9800
C11 H11C 0.9800
C12 H12A 0.9800
C12 H12B 0.9800
C12 H12C 0.9800
C13 H13A 0.9800
C13 H13B 0.9800
C13 H13C 0.9800
C14 H14A 0.9800
C14 H14B 0.9800
C14 H14C 0.9800
C15 H15A 0.9800
C15 H15B 0.9800
C15 H15C 0.9800
C16 C17 1.382(3)
C16 H16 0.9500
C17 C18 1.377(4)
C17 H17 0.9500
C18 C19 1.376(4)
C18 H18 0.9500
C19 C20 1.392(3)
C19 H19 0.9500
C20 C21 1.490(3)
C21 C22 1.395(3)
C22 C23 1.376(4)
C22 H22 0.9500
C23 C24 1.379(4)
C23 H23 0.9500
C24 C25 1.378(4)
C24 H24 0.9500
C25 H25 0.9500
C26 C27 1.504(4)
C26 H26A 0.9900
C26 H26B 0.9900
C27 H27A 0.9800
C27 H27B 0.9800
C27 H27C 0.9800
C28 C29 1.494(4)
C28 H28A 0.9900
C28 H28B 0.9900
C29 H29A 0.9800
C29 H29B 0.9800
C29 H29C 0.9800
C30 C31 1.418(3)
C30 C38 1.439(3)
C31 C32 1.415(3)
C31 H31 0.9500
C32 C33 1.440(3)
C33 C34 1.412(3)
C33 C38 1.448(3)
C34 C35 1.372(3)
C34 H34 0.9500
C35 C36 1.404(4)
C35 H35 0.9500
C36 C37 1.374(3)
C36 H36 0.9500
C37 C38 1.414(3)
C37 H37 0.9500
C39 H39A 0.9800
C39 H39B 0.9800
C39 H39C 0.9800
C40 H40A 0.9800
C40 H40B 0.9800
C40 H40C 0.9800
C41 H41A 0.9800
C41 H41B 0.9800
C41 H41C 0.9800
C42 H42A 0.9800
C42 H42B 0.9800
C42 H42C 0.9800
C43 H43A 0.9800
C43 H43B 0.9800
C43 H43C 0.9800
C44 H44A 0.9800
C44 H44B 0.9800
C44 H44C 0.9800
C45 C46 1.371(4)
C45 H45 0.9500
C46 C47 1.369(4)
C46 H46 0.9500
C47 C48 1.380(3)
C47 H47 0.9500
C48 C49 1.389(3)
C48 H48 0.9500
C49 C50 1.490(3)
C50 C51 1.390(3)
C51 C52 1.381(3)
C51 H51 0.9500
C52 C53 1.375(3)
C52 H52 0.9500
C53 C54 1.382(3)
C53 H53 0.9500
C54 H54 0.9500
C55 C56 1.393(6)
C55 H55A 0.9900
C55 H55B 0.9900
C56 H56A 0.9800
C56 H56B 0.9800
C56 H56C 0.9800
C57 C58 1.467(7)
C57 H57A 0.9900
C57 H57B 0.9900
C58 H58A 0.9800
C58 H58B 0.9800
C58 H58C 0.9800
